data_7121186
loop_
_publ_author_name
'Ning, Yingtang'
'Kawahata, Masatoshi'
'Yamaguchi, Kentaro'
'Otani, Yuko'
'Ohwada, Tomohiko'

_publ_section_title
;
 Synthesis, structure and N-N bonding character of 1,1-disubstituted
 indazolium hexafluorophosphate.
;
_journal_issue 15
_journal_name_full 'Chemical communications (Cambridge, England)'
_journal_page_first 1881
_journal_page_last 1884
_journal_paper_doi 10.1039/c8cc00183a
_journal_volume 54
_journal_year 2018
_chemical_formula_sum 'C10 H10 N2'
_chemical_formula_weight 158.20
_space_group_crystal_system triclinic
_space_group_IT_number 2
_space_group_name_Hall '-P 1'
_space_group_name_H-M_alt 'P -1'
_symmetry_space_group_name_Hall '-P 1'
_symmetry_space_group_name_H-M 'P -1'
_atom_sites_solution_hydrogens mixed
_audit_creation_method SHELXL-2013
_audit_update_record
;
2018-01-05 deposited with the CCDC.
2018-01-25 downloaded from the CCDC.
;
_cell_angle_alpha 69.182(2)
_cell_angle_beta 74.864(2)
_cell_angle_gamma 87.348(2)
_cell_formula_units_Z 6
_cell_length_a 8.9125(14)
_cell_length_b 11.3351(18)
_cell_length_c 13.323(2)
_cell_measurement_reflns_used 8255
_cell_measurement_temperature 100
_cell_measurement_theta_max 27.19
_cell_measurement_theta_min 2.37
_cell_volume 1212.8(3)
_computing_cell_refinement 'Bruker APEX2'
_computing_data_collection 'Bruker APEX2'
_computing_data_reduction 'Bruker APEX2'
_computing_molecular_graphics 'ORTEP-3 for Windows'
_computing_publication_material Yadokari-XG
_computing_structure_refinement 'SHELXL-2013 (Sheldrick, 2013)'
_computing_structure_solution 'SHELXS-2013 (Sheldrick, 2013)'
_diffrn_ambient_temperature 100
_diffrn_detector_area_resol_mean 8.333
_diffrn_measured_fraction_theta_full 0.994
_diffrn_measured_fraction_theta_max 0.907
_diffrn_measurement_device_type 'Bruker APEX II CCD area detector'
_diffrn_measurement_method '\f and \w scans'
_diffrn_radiation_type MoK\a
_diffrn_radiation_wavelength 0.71073
_diffrn_reflns_av_R_equivalents 0.0150
_diffrn_reflns_av_unetI/netI 0.0173
_diffrn_reflns_Laue_measured_fraction_full 0.994
_diffrn_reflns_Laue_measured_fraction_max 0.907
_diffrn_reflns_limit_h_max 11
_diffrn_reflns_limit_h_min -11
_diffrn_reflns_limit_k_max 14
_diffrn_reflns_limit_k_min -14
_diffrn_reflns_limit_l_max 16
_diffrn_reflns_limit_l_min -17
_diffrn_reflns_number 12590
_diffrn_reflns_point_group_measured_fraction_full 0.994
_diffrn_reflns_point_group_measured_fraction_max 0.907
_diffrn_reflns_theta_full 25.000
_diffrn_reflns_theta_max 27.282
_diffrn_reflns_theta_min 1.925
_diffrn_source 'fine-focus sealed tube'
_exptl_absorpt_coefficient_mu 0.079
_exptl_absorpt_correction_type none
_exptl_crystal_colour colourless
_exptl_crystal_density_diffrn 1.300
_exptl_crystal_description block
_exptl_crystal_F_000 504
_exptl_crystal_size_max 0.48
_exptl_crystal_size_mid 0.32
_exptl_crystal_size_min 0.18
_refine_diff_density_max 0.303
_refine_diff_density_min -0.207
_refine_diff_density_rms 0.040
_refine_ls_extinction_method none
_refine_ls_goodness_of_fit_ref 1.049
_refine_ls_hydrogen_treatment mixed
_refine_ls_matrix_type full
_refine_ls_number_parameters 347
_refine_ls_number_reflns 4933
_refine_ls_number_restraints 0
_refine_ls_restrained_S_all 1.049
_refine_ls_R_factor_all 0.0391
_refine_ls_R_factor_gt 0.0359
_refine_ls_shift/su_max 0.000
_refine_ls_shift/su_mean 0.000
_refine_ls_structure_factor_coef Fsqd
_refine_ls_weighting_details 'w=1/[\s^2^(Fo^2^)+(0.0516P)^2^+0.3905P] where P=(Fo^2^+2Fc^2^)/3'
_refine_ls_weighting_scheme calc
_refine_ls_wR_factor_gt 0.0950
_refine_ls_wR_factor_ref 0.0978
_reflns_Friedel_coverage 0.000
_reflns_number_gt 4474
_reflns_number_total 4933
_reflns_threshold_expression 'I > 2\s(I)'
_cod_data_source_file c8cc00183a2.cif
_cod_data_source_block 1o
_cod_depositor_comments 'Adding full bibliography for 7121186--7121189.cif.'
_cod_database_code 7121186
_shelx_space_group_comment
;
The symmetry employed for this shelxl refinement is uniquely defined
by the following loop, which should always be used as a source of
symmetry information in preference to the above space-group names.
They are only intended as comments.
;
_shelxl_version_number 2013-4

loop_
_space_group_symop_operation_xyz
'x, y, z'
'-x, -y, -z'

loop_
_atom_site_label
_atom_site_type_symbol
_atom_site_fract_x
_atom_site_fract_y
_atom_site_fract_z
_atom_site_U_iso_or_equiv
_atom_site_adp_type
_atom_site_occupancy
_atom_site_site_symmetry_order
_atom_site_calc_flag
_atom_site_refinement_flags_posn
_atom_site_refinement_flags_adp
_atom_site_refinement_flags_occupancy
_atom_site_disorder_assembly
_atom_site_disorder_group
C1 C 0.35344(12) 0.76576(10) 0.13384(9) 0.0157(2) Uani 1 1 d . . . . .
C2 C 0.47779(13) 0.67477(10) 0.12022(9) 0.0195(2) Uani 1 1 d . . . . .
H1 H 0.5755 0.7214 0.0689 0.023 Uiso 1 1 calc R U . . .
H2 H 0.4454 0.6165 0.0884 0.023 Uiso 1 1 calc R U . . .
C3 C 0.50425(13) 0.59887(11) 0.23598(9) 0.0205(2) Uani 1 1 d . . . . .
H3 H 0.5733 0.5296 0.2291 0.025 Uiso 1 1 calc R U . . .
H4 H 0.5593 0.6554 0.2583 0.025 Uiso 1 1 calc R U . . .
C4 C 0.35468(13) 0.54113(10) 0.32969(9) 0.0204(2) Uani 1 1 d . . . . .
H5 H 0.3089 0.4728 0.3152 0.024 Uiso 1 1 calc R U . . .
H6 H 0.3818 0.5034 0.4016 0.024 Uiso 1 1 calc R U . . .
C5 C 0.23585(12) 0.63927(10) 0.33743(9) 0.0164(2) Uani 1 1 d . . . . .
C6 C 0.24562(12) 0.74091(10) 0.23817(9) 0.0152(2) Uani 1 1 d . . . . .
C7 C 0.14403(12) 0.83963(10) 0.22487(9) 0.0161(2) Uani 1 1 d . . . . .
C8 C 0.02165(13) 0.83972(11) 0.31670(9) 0.0201(2) Uani 1 1 d . . . . .
H7 H -0.0506 0.9045 0.3110 0.024 Uiso 1 1 calc R U . . .
C9 C 0.01292(13) 0.74002(11) 0.41556(9) 0.0208(2) Uani 1 1 d . . . . .
H8 H -0.0677 0.7379 0.4790 0.025 Uiso 1 1 calc R U . . .
C10 C 0.11761(13) 0.64057(10) 0.42763(9) 0.0187(2) Uani 1 1 d . . . . .
H9 H 0.1062 0.5749 0.4979 0.022 Uiso 1 1 calc R U . . .
N1 N 0.32298(10) 0.87215(8) 0.06018(7) 0.0176(2) Uani 1 1 d . . . . .
N2 N 0.19381(11) 0.91676(9) 0.11650(8) 0.0179(2) Uani 1 1 d . . . . .
H28 H 0.1521(17) 0.9923(15) 0.0771(12) 0.031(4) Uiso 1 1 d . . . . .
C11 C 0.03254(12) 0.77150(10) -0.03230(9) 0.0159(2) Uani 1 1 d . . . . .
C12 C 0.14168(13) 0.79331(10) -0.14471(9) 0.0194(2) Uani 1 1 d . . . . .
H10 H 0.1760 0.8838 -0.1819 0.023 Uiso 1 1 calc R U . . .
H11 H 0.0885 0.7693 -0.1917 0.023 Uiso 1 1 calc R U . . .
C13 C 0.28419(12) 0.71165(10) -0.12886(9) 0.0193(2) Uani 1 1 d . . . . .
H12 H 0.3489 0.7160 -0.2029 0.023 Uiso 1 1 calc R U . . .
H13 H 0.3478 0.7487 -0.0956 0.023 Uiso 1 1 calc R U . . .
C14 C 0.24301(13) 0.57108(10) -0.05479(9) 0.0185(2) Uani 1 1 d . . . . .
H14 H 0.1940 0.5295 -0.0931 0.022 Uiso 1 1 calc R U . . .
H15 H 0.3396 0.5280 -0.0432 0.022 Uiso 1 1 calc R U . . .
C15 C 0.13300(12) 0.55771(10) 0.05684(9) 0.0156(2) Uani 1 1 d . . . . .
C16 C 0.03732(12) 0.65893(10) 0.05674(9) 0.0147(2) Uani 1 1 d . . . . .
C17 C -0.07440(12) 0.66598(10) 0.14986(9) 0.0152(2) Uani 1 1 d . . . . .
C18 C -0.09570(12) 0.56507(10) 0.25238(9) 0.0176(2) Uani 1 1 d . . . . .
H16 H -0.1708 0.5661 0.3174 0.021 Uiso 1 1 calc R U . . .
C19 C -0.00143(13) 0.46443(10) 0.25326(9) 0.0193(2) Uani 1 1 d . . . . .
H17 H -0.0133 0.3951 0.3213 0.023 Uiso 1 1 calc R U . . .
C20 C 0.11244(13) 0.45923(10) 0.15762(9) 0.0188(2) Uani 1 1 d . . . . .
H18 H 0.1744 0.3878 0.1632 0.023 Uiso 1 1 calc R U . . .
N3 N -0.07431(10) 0.84422(8) 0.00134(7) 0.0179(2) Uani 1 1 d . . . . .
N4 N -0.14054(11) 0.77899(9) 0.11305(7) 0.0172(2) Uani 1 1 d . . . . .
H29 H -0.2139(18) 0.8173(14) 0.1533(13) 0.031(4) Uiso 1 1 d . . . . .
C21 C 0.54508(12) -0.12914(10) 0.34097(9) 0.0175(2) Uani 1 1 d . . . . .
C22 C 0.57742(14) -0.22711(12) 0.44238(9) 0.0250(3) Uani 1 1 d . . . . .
H19 H 0.6580 -0.1936 0.4656 0.030 Uiso 1 1 calc R U . A 1
H20 H 0.6161 -0.3032 0.4258 0.030 Uiso 1 1 calc R U . A 1
C23A C 0.4247(3) -0.26157(16) 0.53644(11) 0.0220(5) Uani 0.910(8) 1 d . . P B 1
H21A H 0.3542 -0.3115 0.5184 0.026 Uiso 0.910(8) 1 calc R U P B 1
H22B H 0.4489 -0.3165 0.6063 0.026 Uiso 0.910(8) 1 calc R U P B 1
C23B C 0.488(3) -0.219(2) 0.5424(12) 0.029(5) Uani 0.090(8) 1 d . . P B 2
H21C H 0.5597 -0.1825 0.5709 0.035 Uiso 0.090(8) 1 calc R U P B 2
H22D H 0.4619 -0.3071 0.5945 0.035 Uiso 0.090(8) 1 calc R U P B 2
C24 C 0.33772(14) -0.14878(11) 0.55726(9) 0.0234(2) Uani 1 1 d . . . . .
H23 H 0.2356 -0.1796 0.6116 0.028 Uiso 1 1 calc R U . B 1
H24 H 0.3982 -0.1082 0.5900 0.028 Uiso 1 1 calc R U . B 1
C25 C 0.31255(12) -0.05201(10) 0.45151(9) 0.0177(2) Uani 1 1 d . . . . .
C26 C 0.41885(12) -0.05176(10) 0.35354(9) 0.0160(2) Uani 1 1 d . . . . .
C27 C 0.41831(12) 0.02953(10) 0.24678(9) 0.0168(2) Uani 1 1 d . . . . .
C28 C 0.30383(14) 0.11983(11) 0.23346(10) 0.0228(2) Uani 1 1 d . . . . .
H25 H 0.2988 0.1766 0.1622 0.027 Uiso 1 1 calc R U . . .
C29 C 0.19920(14) 0.12077(11) 0.33034(10) 0.0256(3) Uani 1 1 d . . . . .
H26 H 0.1210 0.1809 0.3241 0.031 Uiso 1 1 calc R U . . .
C30 C 0.20168(13) 0.03730(11) 0.43844(10) 0.0222(2) Uani 1 1 d . . . . .
H27 H 0.1269 0.0429 0.5018 0.027 Uiso 1 1 calc R U . . .
N5 N 0.61892(11) -0.09949(8) 0.23432(8) 0.0189(2) Uani 1 1 d . . . . .
N6 N 0.54001(11) -0.00236(8) 0.17653(8) 0.0181(2) Uani 1 1 d . . . . .
H30 H 0.5792(18) 0.0350(14) 0.0985(13) 0.036(4) Uiso 1 1 d . . . . .

loop_
_atom_site_aniso_label
_atom_site_aniso_U_11
_atom_site_aniso_U_22
_atom_site_aniso_U_33
_atom_site_aniso_U_23
_atom_site_aniso_U_13
_atom_site_aniso_U_12
C1 0.0159(5) 0.0165(5) 0.0149(5) -0.0057(4) -0.0044(4) 0.0008(4)
C2 0.0181(5) 0.0211(5) 0.0183(5) -0.0075(4) -0.0031(4) 0.0046(4)
C3 0.0187(5) 0.0211(5) 0.0213(6) -0.0070(4) -0.0061(4) 0.0066(4)
C4 0.0226(6) 0.0168(5) 0.0200(5) -0.0041(4) -0.0064(4) 0.0039(4)
C5 0.0168(5) 0.0149(5) 0.0177(5) -0.0050(4) -0.0060(4) 0.0002(4)
C6 0.0150(5) 0.0155(5) 0.0163(5) -0.0064(4) -0.0051(4) 0.0007(4)
C7 0.0181(5) 0.0154(5) 0.0162(5) -0.0057(4) -0.0070(4) 0.0023(4)
C8 0.0184(5) 0.0216(5) 0.0217(5) -0.0100(4) -0.0053(4) 0.0060(4)
C9 0.0189(5) 0.0262(6) 0.0172(5) -0.0097(5) -0.0017(4) 0.0015(4)
C10 0.0206(5) 0.0183(5) 0.0147(5) -0.0028(4) -0.0045(4) -0.0013(4)
N1 0.0183(4) 0.0179(4) 0.0157(4) -0.0058(4) -0.0038(3) 0.0026(3)
N2 0.0205(5) 0.0164(4) 0.0156(4) -0.0046(4) -0.0048(4) 0.0053(4)
C11 0.0164(5) 0.0160(5) 0.0162(5) -0.0062(4) -0.0051(4) 0.0012(4)
C12 0.0218(5) 0.0187(5) 0.0150(5) -0.0045(4) -0.0026(4) 0.0007(4)
C13 0.0182(5) 0.0205(5) 0.0167(5) -0.0068(4) -0.0002(4) 0.0003(4)
C14 0.0182(5) 0.0186(5) 0.0197(5) -0.0094(4) -0.0032(4) 0.0033(4)
C15 0.0156(5) 0.0156(5) 0.0172(5) -0.0075(4) -0.0043(4) 0.0008(4)
C16 0.0144(5) 0.0152(5) 0.0157(5) -0.0064(4) -0.0048(4) 0.0005(4)
C17 0.0143(5) 0.0159(5) 0.0169(5) -0.0074(4) -0.0050(4) 0.0018(4)
C18 0.0174(5) 0.0207(5) 0.0143(5) -0.0065(4) -0.0030(4) 0.0006(4)
C19 0.0231(5) 0.0168(5) 0.0159(5) -0.0026(4) -0.0061(4) 0.0010(4)
C20 0.0197(5) 0.0158(5) 0.0217(5) -0.0070(4) -0.0067(4) 0.0044(4)
N3 0.0188(4) 0.0175(4) 0.0162(4) -0.0048(4) -0.0044(4) 0.0029(3)
N4 0.0173(4) 0.0175(4) 0.0157(4) -0.0060(4) -0.0028(3) 0.0051(3)
C21 0.0179(5) 0.0173(5) 0.0167(5) -0.0064(4) -0.0032(4) 0.0030(4)
C22 0.0252(6) 0.0276(6) 0.0188(6) -0.0052(5) -0.0057(5) 0.0109(5)
C23A 0.0259(9) 0.0208(8) 0.0154(6) -0.0029(5) -0.0046(5) 0.0036(7)
C23B 0.031(10) 0.027(10) 0.027(8) 0.000(6) -0.017(6) 0.007(8)
C24 0.0234(6) 0.0283(6) 0.0159(5) -0.0074(5) -0.0020(4) 0.0036(5)
C25 0.0173(5) 0.0182(5) 0.0175(5) -0.0076(4) -0.0023(4) -0.0008(4)
C26 0.0158(5) 0.0149(5) 0.0172(5) -0.0065(4) -0.0032(4) 0.0003(4)
C27 0.0182(5) 0.0145(5) 0.0174(5) -0.0064(4) -0.0030(4) 0.0000(4)
C28 0.0259(6) 0.0174(5) 0.0218(6) -0.0038(4) -0.0059(5) 0.0053(4)
C29 0.0225(6) 0.0212(6) 0.0308(6) -0.0090(5) -0.0049(5) 0.0087(4)
C30 0.0192(5) 0.0229(6) 0.0229(6) -0.0107(5) 0.0005(4) 0.0024(4)
N5 0.0208(5) 0.0171(4) 0.0172(4) -0.0056(4) -0.0037(4) 0.0048(4)
N6 0.0210(5) 0.0156(4) 0.0148(4) -0.0042(4) -0.0023(4) 0.0037(3)

loop_
_atom_type_symbol
_atom_type_description
_atom_type_scat_dispersion_real
_atom_type_scat_dispersion_imag
_atom_type_scat_source
C C 0.0033 0.0016 'International Tables Vol C Tables 4.2.6.8 and 6.1.1.4'
H H 0.0000 0.0000 'International Tables Vol C Tables 4.2.6.8 and 6.1.1.4'
N N 0.0061 0.0033 'International Tables Vol C Tables 4.2.6.8 and 6.1.1.4'

loop_
_geom_angle_atom_site_label_1
_geom_angle_atom_site_label_2
_geom_angle_atom_site_label_3
_geom_angle
N1 C1 C6 110.40(9)
N1 C1 C2 130.12(10)
C6 C1 C2 119.47(9)
C1 C2 C3 108.54(9)
C1 C2 H1 110.0
C3 C2 H1 110.0
C1 C2 H2 110.0
C3 C2 H2 110.0
H1 C2 H2 108.4
C4 C3 C2 115.16(9)
C4 C3 H3 108.5
C2 C3 H3 108.5
C4 C3 H4 108.5
C2 C3 H4 108.5
H3 C3 H4 107.5
C5 C4 C3 111.68(9)
C5 C4 H5 109.3
C3 C4 H5 109.3
C5 C4 H6 109.3
C3 C4 H6 109.3
H5 C4 H6 107.9
C10 C5 C6 115.97(10)
C10 C5 C4 129.12(10)
C6 C5 C4 114.89(9)
C5 C6 C7 124.71(10)
C5 C6 C1 128.85(10)
C7 C6 C1 106.44(9)
N2 C7 C6 105.58(9)
N2 C7 C8 135.17(10)
C6 C7 C8 119.25(10)
C9 C8 C7 116.18(10)
C9 C8 H7 121.9
C7 C8 H7 121.9
C8 C9 C10 123.80(10)
C8 C9 H8 118.1
C10 C9 H8 118.1
C5 C10 C9 120.09(10)
C5 C10 H9 120.0
C9 C10 H9 120.0
C1 N1 N2 105.92(9)
C7 N2 N1 111.66(9)
C7 N2 H28 129.5(9)
N1 N2 H28 118.8(9)
N3 C11 C16 110.35(9)
N3 C11 C12 130.15(10)
C16 C11 C12 119.50(9)
C11 C12 C13 108.32(9)
C11 C12 H10 110.0
C13 C12 H10 110.0
C11 C12 H11 110.0
C13 C12 H11 110.0
H10 C12 H11 108.4
C14 C13 C12 114.67(9)
C14 C13 H12 108.6
C12 C13 H12 108.6
C14 C13 H13 108.6
C12 C13 H13 108.6
H12 C13 H13 107.6
C15 C14 C13 111.38(9)
C15 C14 H14 109.4
C13 C14 H14 109.4
C15 C14 H15 109.4
C13 C14 H15 109.4
H14 C14 H15 108.0
C20 C15 C16 115.89(9)
C20 C15 C14 129.20(10)
C16 C15 C14 114.90(9)
C15 C16 C17 124.73(10)
C15 C16 C11 128.66(10)
C17 C16 C11 106.61(9)
N4 C17 C16 105.41(9)
N4 C17 C18 135.35(10)
C16 C17 C18 119.24(10)
C19 C18 C17 116.42(10)
C19 C18 H16 121.8
C17 C18 H16 121.8
C18 C19 C20 123.54(10)
C18 C19 H17 118.2
C20 C19 H17 118.2
C15 C20 C19 120.16(10)
C15 C20 H18 119.9
C19 C20 H18 119.9
C11 N3 N4 106.14(9)
C17 N4 N3 111.49(9)
C17 N4 H29 129.0(9)
N3 N4 H29 119.2(9)
N5 C21 C26 110.44(9)
N5 C21 C22 130.27(10)
C26 C21 C22 119.29(10)
C23B C22 C21 114.0(6)
C21 C22 C23A 108.40(10)
C21 C22 H19 110.0
C23A C22 H19 110.0
C21 C22 H20 110.0
C23A C22 H20 110.0
H19 C22 H20 108.4
C24 C23A C22 115.33(14)
C24 C23A H21A 108.4
C22 C23A H21A 108.4
C24 C23A H22B 108.4
C22 C23A H22B 108.4
H21A C23A H22B 107.5
C22 C23B C24 125.5(11)
C22 C23B H21C 105.9
C24 C23B H21C 105.9
C22 C23B H22D 105.9
C24 C23B H22D 105.9
H21C C23B H22D 106.3
C25 C24 C23B 115.0(5)
C25 C24 C23A 112.01(10)
C25 C24 H23 109.2
C23A C24 H23 109.2
C25 C24 H24 109.2
C23A C24 H24 109.2
H23 C24 H24 107.9
C30 C25 C26 115.75(10)
C30 C25 C24 129.15(10)
C26 C25 C24 115.09(10)
C27 C26 C25 124.94(10)
C27 C26 C21 106.48(9)
C25 C26 C21 128.57(10)
N6 C27 C26 105.69(9)
N6 C27 C28 135.07(10)
C26 C27 C28 119.24(10)
C29 C28 C27 116.04(10)
C29 C28 H25 122.0
C27 C28 H25 122.0
C28 C29 C30 123.94(10)
C28 C29 H26 118.0
C30 C29 H26 118.0
C25 C30 C29 120.09(10)
C25 C30 H27 120.0
C29 C30 H27 120.0
C21 N5 N6 105.99(9)
C27 N6 N5 111.39(9)
C27 N6 H30 130.0(9)
N5 N6 H30 118.5(9)

loop_
_geom_bond_atom_site_label_1
_geom_bond_atom_site_label_2
_geom_bond_distance
C1 N1 1.3261(14)
C1 C6 1.4087(14)
C1 C2 1.4990(14)
C2 C3 1.5501(15)
C2 H1 0.9900
C2 H2 0.9900
C3 C4 1.5476(15)
C3 H3 0.9900
C3 H4 0.9900
C4 C5 1.5117(15)
C4 H5 0.9900
C4 H6 0.9900
C5 C10 1.3801(15)
C5 C6 1.3964(14)
C6 C7 1.3972(14)
C7 N2 1.3602(14)
C7 C8 1.4109(15)
C8 C9 1.3837(16)
C8 H7 0.9500
C9 C10 1.4210(16)
C9 H8 0.9500
C10 H9 0.9500
N1 N2 1.3816(13)
N2 H28 0.948(15)
C11 N3 1.3245(14)
C11 C16 1.4081(14)
C11 C12 1.4995(14)
C12 C13 1.5515(15)
C12 H10 0.9900
C12 H11 0.9900
C13 C14 1.5475(15)
C13 H12 0.9900
C13 H13 0.9900
C14 C15 1.5127(14)
C14 H14 0.9900
C14 H15 0.9900
C15 C20 1.3812(15)
C15 C16 1.3973(14)
C16 C17 1.3982(14)
C17 N4 1.3651(14)
C17 C18 1.4086(14)
C18 C19 1.3836(15)
C18 H16 0.9500
C19 C20 1.4247(15)
C19 H17 0.9500
C20 H18 0.9500
N3 N4 1.3820(13)
N4 H29 0.927(15)
C21 N5 1.3258(14)
C21 C26 1.4064(15)
C21 C22 1.4997(15)
C22 C23B 1.394(16)
C22 C23A 1.545(2)
C22 H19 0.9900
C22 H20 0.9900
C23A C24 1.5364(18)
C23A H21A 0.9900
C23A H22B 0.9900
C23B C24 1.533(15)
C23B H21C 0.9900
C23B H22D 0.9900
C24 C25 1.5107(15)
C24 H23 0.9900
C24 H24 0.9900
C25 C30 1.3796(15)
C25 C26 1.3976(15)
C26 C27 1.3941(15)
C27 N6 1.3628(14)
C27 C28 1.4103(15)
C28 C29 1.3842(17)
C28 H25 0.9500
C29 C30 1.4198(17)
C29 H26 0.9500
C30 H27 0.9500
N5 N6 1.3814(13)
N6 H30 0.945(16)

loop_
_geom_hbond_atom_site_label_D
_geom_hbond_atom_site_label_H
_geom_hbond_atom_site_label_A
_geom_hbond_distance_DH
_geom_hbond_distance_HA
_geom_hbond_distance_DA
_geom_hbond_angle_DHA
_geom_hbond_site_symmetry_A
N2 H28 N3 0.948(15) 1.973(16) 2.9192(13) 176.1(13) 2_575
N4 H29 N5 0.927(15) 2.007(16) 2.9331(13) 176.5(13) 1_465
N6 H30 N1 0.945(16) 1.969(16) 2.9091(14) 172.6(14) 2_665

loop_
_geom_torsion_atom_site_label_1
_geom_torsion_atom_site_label_2
_geom_torsion_atom_site_label_3
_geom_torsion_atom_site_label_4
_geom_torsion
N1 C1 C2 C3 157.67(11)
C6 C1 C2 C3 -23.28(13)
C1 C2 C3 C4 49.11(12)
C2 C3 C4 C5 -52.37(13)
C3 C4 C5 C10 -154.85(11)
C3 C4 C5 C6 26.98(13)
C10 C5 C6 C7 -1.15(16)
C4 C5 C6 C7 177.28(10)
C10 C5 C6 C1 179.38(10)
C4 C5 C6 C1 -2.19(16)
N1 C1 C6 C5 179.75(10)
C2 C1 C6 C5 0.53(17)
N1 C1 C6 C7 0.20(12)
C2 C1 C6 C7 -179.02(9)
C5 C6 C7 N2 -179.50(10)
C1 C6 C7 N2 0.07(11)
C5 C6 C7 C8 0.14(16)
C1 C6 C7 C8 179.71(9)
N2 C7 C8 C9 -179.78(11)
C6 C7 C8 C9 0.71(15)
C7 C8 C9 C10 -0.56(17)
C6 C5 C10 C9 1.27(15)
C4 C5 C10 C9 -176.89(10)
C8 C9 C10 C5 -0.47(17)
C6 C1 N1 N2 -0.38(11)
C2 C1 N1 N2 178.73(10)
C6 C7 N2 N1 -0.32(11)
C8 C7 N2 N1 -179.87(11)
C1 N1 N2 C7 0.44(11)
N3 C11 C12 C13 155.95(11)
C16 C11 C12 C13 -23.38(13)
C11 C12 C13 C14 50.24(12)
C12 C13 C14 C15 -53.67(12)
C13 C14 C15 C20 -153.75(11)
C13 C14 C15 C16 27.41(13)
C20 C15 C16 C17 0.03(15)
C14 C15 C16 C17 179.03(9)
C20 C15 C16 C11 179.54(10)
C14 C15 C16 C11 -1.46(16)
N3 C11 C16 C15 -179.86(10)
C12 C11 C16 C15 -0.41(16)
N3 C11 C16 C17 -0.28(12)
C12 C11 C16 C17 179.17(9)
C15 C16 C17 N4 -179.78(10)
C11 C16 C17 N4 0.62(11)
C15 C16 C17 C18 -0.39(16)
C11 C16 C17 C18 -179.99(9)
N4 C17 C18 C19 179.53(11)
C16 C17 C18 C19 0.36(15)
C17 C18 C19 C20 -0.01(16)
C16 C15 C20 C19 0.33(15)
C14 C15 C20 C19 -178.51(10)
C18 C19 C20 C15 -0.35(17)
C16 C11 N3 N4 -0.17(11)
C12 C11 N3 N4 -179.55(10)
C16 C17 N4 N3 -0.76(11)
C18 C17 N4 N3 179.99(11)
C11 N3 N4 C17 0.59(11)
N5 C21 C22 C23B 171.1(14)
C26 C21 C22 C23B -8.6(14)
N5 C21 C22 C23A -156.10(14)
C26 C21 C22 C23A 24.28(16)
C23B C22 C23A C24 56.2(11)
C21 C22 C23A C24 -50.0(2)
C21 C22 C23B C24 18(3)
C23A C22 C23B C24 -68(2)
C22 C23B C24 C25 -19(3)
C22 C23B C24 C23A 72(2)
C22 C23A C24 C25 51.5(2)
C22 C23A C24 C23B -50.8(11)
C23B C24 C25 C30 -170.4(12)
C23A C24 C25 C30 156.71(15)
C23B C24 C25 C26 8.2(12)
C23A C24 C25 C26 -24.69(17)
C30 C25 C26 C27 -0.88(16)
C24 C25 C26 C27 -179.68(10)
C30 C25 C26 C21 178.68(11)
C24 C25 C26 C21 -0.11(16)
N5 C21 C26 C27 -0.13(12)
C22 C21 C26 C27 179.56(10)
N5 C21 C26 C25 -179.76(10)
C22 C21 C26 C25 -0.07(17)
C25 C26 C27 N6 -179.85(10)
C21 C26 C27 N6 0.51(11)
C25 C26 C27 C28 0.21(16)
C21 C26 C27 C28 -179.44(10)
N6 C27 C28 C29 -179.51(12)
C26 C27 C28 C29 0.41(16)
C27 C28 C29 C30 -0.35(18)
C26 C25 C30 C29 0.92(16)
C24 C25 C30 C29 179.51(11)
C28 C29 C30 C25 -0.34(18)
C26 C21 N5 N6 -0.29(12)
C22 C21 N5 N6 -179.94(11)
C26 C27 N6 N5 -0.72(12)
C28 C27 N6 N5 179.21(12)
C21 N5 N6 C27 0.64(12)
